data_7011820
loop_
_publ_author_name
'Adams, Harry'
'Guio, Laurence V. Y.'
'Morris, Michael J.'
'Spey, Sharon E.'

_publ_section_title
;
 Alkyne scission in cobalt--molybdenum clusters: synthesis and
 structures of hexa- and heptanuclear alkylidyne clusters with unusual
 architectures
;
_journal_issue 14
_journal_name_full 'Journal of the Chemical Society, Dalton Transactions'
_journal_page_first 2907
_journal_paper_doi 10.1039/b204326m
_journal_year 2002
_chemical_formula_sum 'C26 H16 Co4 Mo2 O14'
_chemical_formula_weight 979.99
_chemical_name_systematic
; 
? 
;
_space_group_IT_number 2
_symmetry_cell_setting triclinic
_symmetry_space_group_name_Hall '-P 1'
_symmetry_space_group_name_H-M 'P -1'
_atom_sites_solution_hydrogens geom
_atom_sites_solution_primary direct
_atom_sites_solution_secondary difmap
_audit_creation_method SHELXL-97
_cell_angle_alpha 113.584(4)
_cell_angle_beta 117.660(4)
_cell_angle_gamma 94.207(4)
_cell_formula_units_Z 1
_cell_length_a 9.4754(19)
_cell_length_b 9.740(2)
_cell_length_c 10.003(2)
_cell_measurement_temperature 150(2)
_cell_volume 710.2(3)
_computing_cell_refinement 'Bruker SMART'
_computing_data_collection 'Bruker SMART'
_computing_data_reduction 'Bruker SHELXTL'
_computing_molecular_graphics 'Bruker SHELXTL'
_computing_publication_material 'Bruker SHELXTL'
_computing_structure_refinement 'SHELXL-97 (Sheldrick, 1997)'
_computing_structure_solution 'SHELXS-97 (Sheldrick, 1990)'
_diffrn_ambient_temperature 150(2)
_diffrn_measured_fraction_theta_full 0.910
_diffrn_measured_fraction_theta_max 0.910
_diffrn_measurement_device_type 'CCD area detector'
_diffrn_measurement_method 'phi and omega scans'
_diffrn_radiation_monochromator graphite
_diffrn_radiation_source 'fine-focus sealed tube'
_diffrn_radiation_type MoK\a
_diffrn_radiation_wavelength 0.71073
_diffrn_reflns_av_R_equivalents 0.0407
_diffrn_reflns_av_sigmaI/netI 0.0391
_diffrn_reflns_limit_h_max 12
_diffrn_reflns_limit_h_min -6
_diffrn_reflns_limit_k_max 12
_diffrn_reflns_limit_k_min -12
_diffrn_reflns_limit_l_max 12
_diffrn_reflns_limit_l_min -13
_diffrn_reflns_number 4518
_diffrn_reflns_theta_full 28.28
_diffrn_reflns_theta_max 28.28
_diffrn_reflns_theta_min 2.41
_exptl_absorpt_coefficient_mu 3.211
_exptl_absorpt_correction_T_max 0.6992
_exptl_absorpt_correction_T_min 0.4082
_exptl_absorpt_correction_type empirical
_exptl_crystal_colour black
_exptl_crystal_density_diffrn 2.291
_exptl_crystal_density_method 'not measured'
_exptl_crystal_description block
_exptl_crystal_F_000 476
_exptl_crystal_size_max 0.34
_exptl_crystal_size_mid 0.21
_exptl_crystal_size_min 0.12
_refine_diff_density_max 1.916
_refine_diff_density_min -1.817
_refine_diff_density_rms 0.225
_refine_ls_extinction_method none
_refine_ls_goodness_of_fit_ref 1.069
_refine_ls_hydrogen_treatment mixed
_refine_ls_matrix_type full
_refine_ls_number_parameters 209
_refine_ls_number_reflns 3210
_refine_ls_number_restraints 0
_refine_ls_restrained_S_all 1.069
_refine_ls_R_factor_all 0.0494
_refine_ls_R_factor_gt 0.0448
_refine_ls_shift/su_max 0.000
_refine_ls_shift/su_mean 0.000
_refine_ls_structure_factor_coef Fsqd
_refine_ls_weighting_details 'calc w=1/[\s^2^(Fo^2^)+(0.0966P)^2^+0.0000P] where P=(Fo^2^+2Fc^2^)/3'
_refine_ls_weighting_scheme calc
_refine_ls_wR_factor_gt 0.1221
_refine_ls_wR_factor_ref 0.1251
_reflns_number_gt 2954
_reflns_number_total 3210
_reflns_threshold_expression >2sigma(I)
_cod_data_source_file b204326m.txt
_cod_data_source_block ims43m
_cod_depositor_comments
;
The following automatic conversions were performed:
'_symmetry_cell_setting' value 'Triclinic' changed to 'triclinic'
according to '/home/saulius/struct/CIF-dictionaries/cif_core.dic'
dictionary named 'cif_core.dic' version 2.4.1 from 2010-06-29.

Automatic conversion script
Id: cif_fix_enum 1527 2010-12-29 10:47:43Z saulius 
;
_cod_original_sg_symbol_H-M P-1
_cod_database_code 7011820

loop_
_symmetry_equiv_pos_as_xyz
'x, y, z'
'-x, -y, -z'

loop_
_atom_site_label
_atom_site_type_symbol
_atom_site_fract_x
_atom_site_fract_y
_atom_site_fract_z
_atom_site_U_iso_or_equiv
_atom_site_adp_type
_atom_site_occupancy
_atom_site_symmetry_multiplicity
_atom_site_calc_flag
_atom_site_refinement_flags
_atom_site_disorder_assembly
_atom_site_disorder_group
Mo1 Mo 0.58726(3) -0.09869(3) 0.51554(3) 0.01609(13) Uani 1 1 d . . .
Co1 Co 0.45593(6) -0.01313(6) 0.70545(6) 0.01796(15) Uani 1 1 d . . .
Co2 Co 0.69400(6) 0.19177(6) 0.78426(6) 0.01842(15) Uani 1 1 d . . .
O1 O 0.4089(4) -0.2684(4) 0.7796(4) 0.0376(7) Uani 1 1 d . . .
O2 O 0.2661(4) 0.1541(4) 0.8404(4) 0.0339(7) Uani 1 1 d . . .
O3 O 0.7632(4) 0.0801(4) 1.0305(4) 0.0378(7) Uani 1 1 d . . .
O4 O 1.0611(4) 0.2983(4) 1.0120(4) 0.0410(8) Uani 1 1 d . . .
O5 O 0.6488(4) 0.4896(4) 0.9621(5) 0.0460(8) Uani 1 1 d . . .
O6 O 0.9485(3) 0.1990(3) 0.6181(4) 0.0279(6) Uani 1 1 d . . .
O7 O 0.8077(3) 0.3752(3) 0.6167(4) 0.0249(5) Uani 1 1 d . . .
C1 C 0.6960(5) -0.2536(5) 0.6473(5) 0.0283(8) Uani 1 1 d . . .
H1 H 0.6656 -0.2648 0.7214 0.034 Uiso 1 1 calc R . .
C2 C 0.6104(5) -0.3528(4) 0.4648(5) 0.0276(8) Uani 1 1 d . . .
H2 H 0.5119 -0.4419 0.3947 0.033 Uiso 1 1 calc R . .
C3 C 0.6990(5) -0.2943(5) 0.4063(5) 0.0267(8) Uani 1 1 d . . .
H3 H 0.6703 -0.3385 0.2899 0.032 Uiso 1 1 calc R . .
C4 C 0.8353(5) -0.1606(5) 0.5491(5) 0.0274(8) Uani 1 1 d . . .
H4 H 0.9147 -0.0977 0.5466 0.033 Uiso 1 1 calc R . .
C5 C 0.8341(5) -0.1358(5) 0.6982(5) 0.0284(8) Uani 1 1 d . . .
H5 H 0.9133 -0.0534 0.8133 0.034 Uiso 1 1 calc R . .
C6 C 0.4249(5) -0.1702(5) 0.7483(5) 0.0262(8) Uani 1 1 d . . .
C7 C 0.3389(4) 0.0923(4) 0.7879(5) 0.0235(7) Uani 1 1 d . . .
C8 C 0.6784(5) 0.0847(5) 0.9040(5) 0.0268(8) Uani 1 1 d . . .
C9 C 0.9192(5) 0.2580(5) 0.9222(5) 0.0273(8) Uani 1 1 d . . .
C10 C 0.6633(5) 0.3730(5) 0.8879(5) 0.0285(8) Uani 1 1 d . . .
C11 C 0.6693(4) 0.1258(4) 0.5558(4) 0.0189(6) Uani 1 1 d . . .
C12 C 0.8217(4) 0.2318(4) 0.5983(4) 0.0209(7) Uani 1 1 d . . .
C13 C 0.9479(5) 0.4746(5) 0.6414(6) 0.0316(9) Uani 1 1 d . . .
H13A H 1.0508 0.4975 0.7491 0.047 Uiso 1 1 calc R . .
H13B H 0.9276 0.5737 0.6485 0.047 Uiso 1 1 calc R . .
H13C H 0.9608 0.4200 0.5435 0.047 Uiso 1 1 calc R . .

loop_
_atom_site_aniso_label
_atom_site_aniso_U_11
_atom_site_aniso_U_22
_atom_site_aniso_U_33
_atom_site_aniso_U_23
_atom_site_aniso_U_13
_atom_site_aniso_U_12
Mo1 0.01782(19) 0.0201(2) 0.0211(2) 0.01358(15) 0.01423(15) 0.01212(13)
Co1 0.0206(3) 0.0230(3) 0.0219(3) 0.0147(2) 0.0158(2) 0.0122(2)
Co2 0.0190(3) 0.0224(3) 0.0206(3) 0.0122(2) 0.0135(2) 0.0101(2)
O1 0.0516(19) 0.0363(17) 0.0402(17) 0.0274(15) 0.0279(16) 0.0173(14)
O2 0.0389(16) 0.0455(18) 0.0380(16) 0.0254(14) 0.0290(14) 0.0278(14)
O3 0.0280(15) 0.059(2) 0.0387(17) 0.0382(16) 0.0153(14) 0.0132(14)
O4 0.0238(15) 0.062(2) 0.0350(16) 0.0244(16) 0.0145(13) 0.0106(14)
O5 0.047(2) 0.0340(17) 0.0454(19) 0.0095(15) 0.0245(17) 0.0191(15)
O6 0.0252(13) 0.0349(15) 0.0411(16) 0.0250(13) 0.0237(13) 0.0166(11)
O7 0.0256(13) 0.0222(13) 0.0332(14) 0.0144(11) 0.0196(12) 0.0082(10)
C1 0.032(2) 0.039(2) 0.041(2) 0.0315(19) 0.0266(18) 0.0262(17)
C2 0.033(2) 0.0211(18) 0.040(2) 0.0189(17) 0.0240(18) 0.0160(15)
C3 0.036(2) 0.030(2) 0.035(2) 0.0218(17) 0.0259(18) 0.0265(17)
C4 0.0229(17) 0.034(2) 0.043(2) 0.0254(18) 0.0233(17) 0.0207(16)
C5 0.0263(18) 0.036(2) 0.0316(19) 0.0200(17) 0.0165(16) 0.0232(16)
C6 0.0314(19) 0.032(2) 0.0245(18) 0.0167(16) 0.0184(16) 0.0156(16)
C7 0.0215(16) 0.0295(19) 0.0270(18) 0.0169(16) 0.0156(15) 0.0094(15)
C8 0.0259(18) 0.037(2) 0.036(2) 0.0241(18) 0.0227(17) 0.0167(16)
C9 0.0271(19) 0.036(2) 0.0229(17) 0.0151(16) 0.0160(16) 0.0093(16)
C10 0.0276(19) 0.028(2) 0.033(2) 0.0153(17) 0.0176(17) 0.0122(16)
C11 0.0217(16) 0.0228(17) 0.0235(17) 0.0150(14) 0.0162(14) 0.0121(13)
C12 0.0210(16) 0.0280(18) 0.0225(16) 0.0150(15) 0.0151(14) 0.0119(14)
C13 0.034(2) 0.031(2) 0.046(2) 0.0248(19) 0.028(2) 0.0113(17)

loop_
_atom_type_symbol
_atom_type_description
_atom_type_scat_dispersion_real
_atom_type_scat_dispersion_imag
_atom_type_scat_source
C C 0.0033 0.0016 'International Tables Vol C Tables 4.2.6.8 and 6.1.1.4'
H H 0.0000 0.0000 'International Tables Vol C Tables 4.2.6.8 and 6.1.1.4'
O O 0.0106 0.0060 'International Tables Vol C Tables 4.2.6.8 and 6.1.1.4'
Co Co 0.3494 0.9721 'International Tables Vol C Tables 4.2.6.8 and 6.1.1.4'
Mo Mo -1.6832 0.6857 'International Tables Vol C Tables 4.2.6.8 and 6.1.1.4'

loop_
_geom_angle_atom_site_label_1
_geom_angle_atom_site_label_2
_geom_angle_atom_site_label_3
_geom_angle
_geom_angle_site_symmetry_1
_geom_angle_site_symmetry_3
_geom_angle_publ_flag
C11 Mo1 C11 102.55(11) . 2_656 ?
C11 Mo1 C2 152.44(13) . . ?
C11 Mo1 C2 103.79(13) 2_656 . ?
C11 Mo1 C5 104.44(14) . . ?
C11 Mo1 C5 141.37(13) 2_656 . ?
C2 Mo1 C5 57.58(14) . . ?
C11 Mo1 C1 137.40(14) . . ?
C11 Mo1 C1 110.15(13) 2_656 . ?
C2 Mo1 C1 34.90(14) . . ?
C5 Mo1 C1 34.52(14) . . ?
C11 Mo1 C4 95.31(14) . . ?
C11 Mo1 C4 161.10(14) 2_656 . ?
C2 Mo1 C4 57.73(13) . . ?
C5 Mo1 C4 34.77(13) . . ?
C1 Mo1 C4 57.82(13) . . ?
C11 Mo1 C3 118.92(13) . . ?
C11 Mo1 C3 128.04(14) 2_656 . ?
C2 Mo1 C3 34.92(13) . . ?
C5 Mo1 C3 57.29(14) . . ?
C1 Mo1 C3 57.81(13) . . ?
C4 Mo1 C3 34.24(14) . . ?
C11 Mo1 Co1 95.01(9) . . ?
C11 Mo1 Co1 48.65(9) 2_656 . ?
C2 Mo1 Co1 108.45(9) . . ?
C5 Mo1 Co1 101.63(10) . . ?
C1 Mo1 Co1 87.03(9) . . ?
C4 Mo1 Co1 136.32(10) . . ?
C3 Mo1 Co1 142.63(10) . . ?
C11 Mo1 Co2 94.54(10) . 2_656 ?
C11 Mo1 Co2 47.99(9) 2_656 2_656 ?
C2 Mo1 Co2 97.02(10) . 2_656 ?
C5 Mo1 Co2 152.54(10) . 2_656 ?
C1 Mo1 Co2 127.62(11) . 2_656 ?
C4 Mo1 Co2 125.04(10) . 2_656 ?
C3 Mo1 Co2 96.21(10) . 2_656 ?
Co1 Mo1 Co2 96.19(3) . 2_656 ?
C11 Mo1 Mo1 52.60(9) . 2_656 ?
C11 Mo1 Mo1 49.95(9) 2_656 2_656 ?
C2 Mo1 Mo1 152.76(10) . 2_656 ?
C5 Mo1 Mo1 146.24(10) . 2_656 ?
C1 Mo1 Mo1 149.05(9) . 2_656 ?
C4 Mo1 Mo1 147.42(10) . 2_656 ?
C3 Mo1 Mo1 151.73(10) . 2_656 ?
Co1 Mo1 Mo1 62.018(16) . 2_656 ?
Co2 Mo1 Mo1 61.141(17) 2_656 2_656 ?
C11 Mo1 Co2 47.52(9) . . ?
C11 Mo1 Co2 91.38(9) 2_656 . ?
C2 Mo1 Co2 139.02(10) . . ?
C5 Mo1 Co2 86.94(10) . . ?
C1 Mo1 Co2 104.15(11) . . ?
C4 Mo1 Co2 105.38(10) . . ?
C3 Mo1 Co2 139.50(10) . . ?
Co1 Mo1 Co2 55.418(18) . . ?
Co2 Mo1 Co2 120.476(17) 2_656 . ?
Mo1 Mo1 Co2 59.335(19) 2_656 . ?
C11 Mo1 Co1 47.52(9) . 2_656 ?
C11 Mo1 Co1 90.79(9) 2_656 2_656 ?
C2 Mo1 Co1 123.94(10) . 2_656 ?
C5 Mo1 Co1 127.84(10) . 2_656 ?
C1 Mo1 Co1 152.17(9) . 2_656 ?
C4 Mo1 Co1 96.85(10) . 2_656 ?
C3 Mo1 Co1 95.00(10) . 2_656 ?
Co1 Mo1 Co1 120.795(17) . 2_656 ?
Co2 Mo1 Co1 54.98(2) 2_656 2_656 ?
Mo1 Mo1 Co1 58.777(15) 2_656 2_656 ?
Co2 Mo1 Co1 93.07(3) . 2_656 ?
C6 Co1 C7 95.86(17) . . ?
C6 Co1 C8 91.10(17) . . ?
C7 Co1 C8 102.01(16) . . ?
C6 Co1 C11 102.53(16) . 2_656 ?
C7 Co1 C11 112.79(15) . 2_656 ?
C8 Co1 C11 140.71(14) . 2_656 ?
C6 Co1 Co2 138.03(13) . . ?
C7 Co1 Co2 106.14(12) . . ?
C8 Co1 Co2 50.00(12) . . ?
C11 Co1 Co2 101.16(10) 2_656 . ?
C6 Co1 Mo1 106.19(12) . . ?
C7 Co1 Mo1 155.76(12) . . ?
C8 Co1 Mo1 87.75(11) . . ?
C11 Co1 Mo1 53.15(9) 2_656 . ?
Co2 Co1 Mo1 63.413(19) . . ?
C6 Co1 Mo1 151.77(12) . 2_656 ?
C7 Co1 Mo1 96.56(12) . 2_656 ?
C8 Co1 Mo1 110.88(12) . 2_656 ?
C11 Co1 Mo1 49.24(10) 2_656 2_656 ?
Co2 Co1 Mo1 60.881(18) . 2_656 ?
Mo1 Co1 Mo1 59.205(17) . 2_656 ?
C10 Co2 C9 97.15(19) . . ?
C10 Co2 C8 102.51(18) . . ?
C9 Co2 C8 89.85(17) . . ?
C10 Co2 C11 119.19(17) . . ?
C9 Co2 C11 99.56(15) . . ?
C8 Co2 C11 135.32(16) . . ?
C10 Co2 Co1 104.07(13) . . ?
C9 Co2 Co1 136.78(13) . . ?
C8 Co2 Co1 49.20(12) . . ?
C11 Co2 Co1 102.07(10) . . ?
C10 Co2 Mo1 92.89(13) . 2_656 ?
C9 Co2 Mo1 152.08(12) . 2_656 ?
C8 Co2 Mo1 113.33(12) . 2_656 ?
C11 Co2 Mo1 53.14(10) . 2_656 ?
Co1 Co2 Mo1 64.14(2) . 2_656 ?
C10 Co2 Mo1 151.94(13) . . ?
C9 Co2 Mo1 109.79(13) . . ?
C8 Co2 Mo1 85.72(13) . . ?
C11 Co2 Mo1 49.92(10) . . ?
Co1 Co2 Mo1 61.17(2) . . ?
Mo1 Co2 Mo1 59.524(17) 2_656 . ?
C12 O7 C13 113.7(3) . . ?
C5 C1 C2 107.5(3) . . ?
C5 C1 Mo1 72.7(2) . . ?
C2 C1 Mo1 72.3(2) . . ?
C1 C2 C3 107.6(3) . . ?
C1 C2 Mo1 72.7(2) . . ?
C3 C2 Mo1 72.9(2) . . ?
C4 C3 C2 108.4(3) . . ?
C4 C3 Mo1 72.8(2) . . ?
C2 C3 Mo1 72.2(2) . . ?
C3 C4 C5 107.8(3) . . ?
C3 C4 Mo1 72.9(2) . . ?
C5 C4 Mo1 72.5(2) . . ?
C1 C5 C4 108.6(4) . . ?
C1 C5 Mo1 72.8(2) . . ?
C4 C5 Mo1 72.7(2) . . ?
O1 C6 Co1 178.2(4) . . ?
O2 C7 Co1 177.9(4) . . ?
O3 C8 Co1 139.9(3) . . ?
O3 C8 Co2 139.2(3) . . ?
Co1 C8 Co2 80.80(16) . . ?
O4 C9 Co2 178.1(4) . . ?
O5 C10 Co2 176.6(4) . . ?
C12 C11 Co2 104.6(2) . . ?
C12 C11 Co1 99.6(2) . 2_656 ?
Co2 C11 Co1 155.14(18) . 2_656 ?
C12 C11 Mo1 138.5(2) . . ?
Co2 C11 Mo1 82.56(12) . . ?
Co1 C11 Mo1 83.24(13) 2_656 . ?
C12 C11 Mo1 143.9(3) . 2_656 ?
Co2 C11 Mo1 78.87(11) . 2_656 ?
Co1 C11 Mo1 78.19(12) 2_656 2_656 ?
Mo1 C11 Mo1 77.45(11) . 2_656 ?
O6 C12 O7 122.0(3) . . ?
O6 C12 C11 125.2(3) . . ?
O7 C12 C11 112.8(3) . . ?

loop_
_geom_bond_atom_site_label_1
_geom_bond_atom_site_label_2
_geom_bond_distance
_geom_bond_site_symmetry_2
_geom_bond_publ_flag
Mo1 C11 2.074(3) . ?
Mo1 C11 2.152(3) 2_656 ?
Mo1 C2 2.368(4) . ?
Mo1 C5 2.372(4) . ?
Mo1 C1 2.374(4) . ?
Mo1 C4 2.375(3) . ?
Mo1 C3 2.377(3) . ?
Mo1 Co1 2.6328(6) . ?
Mo1 Co2 2.6396(7) 2_656 ?
Mo1 Mo1 2.6447(6) 2_656 ?
Mo1 Co2 2.6876(7) . ?
Mo1 Co1 2.7189(7) 2_656 ?
Co1 C6 1.785(4) . ?
Co1 C7 1.817(4) . ?
Co1 C8 1.897(4) . ?
Co1 C11 2.019(3) 2_656 ?
Co1 Co2 2.4744(8) . ?
Co1 Mo1 2.7189(7) 2_656 ?
Co2 C10 1.779(4) . ?
Co2 C9 1.796(4) . ?
Co2 C8 1.920(4) . ?
Co2 C11 1.999(3) . ?
Co2 Mo1 2.6396(7) 2_656 ?
O1 C6 1.139(5) . ?
O2 C7 1.122(4) . ?
O3 C8 1.164(5) . ?
O4 C9 1.135(5) . ?
O5 C10 1.142(5) . ?
O6 C12 1.213(4) . ?
O7 C12 1.359(5) . ?
O7 C13 1.441(4) . ?
C1 C5 1.408(6) . ?
C1 C2 1.422(6) . ?
C2 C3 1.424(5) . ?
C3 C4 1.399(6) . ?
C4 C5 1.418(6) . ?
C11 C12 1.481(5) . ?
C11 Co1 2.019(3) 2_656 ?
C11 Mo1 2.152(3) 2_656 ?
